data_7713975
loop_
_publ_author_name
'Dey, Atanu'
'Ali, Junaid'
'MOORTHY, SHRUTI'
'Flores-Gonzalez, Jessica'
'Pointillart, Fabrice'
'Singh, Saurabh Kumar'
'Chandrasekhar, Vadapalli'

_publ_section_title
;
 Field Induced Single Ion Magnet Behavior in CoII Complexes in Distorted
 Square Pyramidal Geometry
;
_journal_name_full 'Dalton Transactions'
_journal_paper_doi 10.1039/D3DT01769A
_journal_year 2023
_chemical_formula_moiety 'C33 H43 Cl2 Co N3, H2 O'
_chemical_formula_sum 'C33 H45 Cl2 Co N3 O'
_chemical_formula_weight 629.55
_space_group_crystal_system triclinic
_space_group_IT_number 2
_space_group_name_Hall '-P 1'
_space_group_name_H-M_alt 'P -1'
_atom_sites_solution_hydrogens mixed
_atom_sites_solution_primary dual
_audit_creation_date 2022-01-12
_audit_creation_method
;
Olex2 1.3-ac4
(compiled 2018.12.18 svn.r3554 for Rigaku Oxford Diffraction, GUI svn.r1)
;
_audit_update_record
;
2023-06-07 deposited with the CCDC.	2023-09-18 downloaded from the CCDC.
;
_cell_angle_alpha 84.262(2)
_cell_angle_beta 88.202(2)
_cell_angle_gamma 65.478(3)
_cell_formula_units_Z 2
_cell_length_a 8.7366(3)
_cell_length_b 9.9079(3)
_cell_length_c 20.9732(5)
_cell_measurement_reflns_used 13881
_cell_measurement_temperature 293
_cell_measurement_theta_max 28.5740
_cell_measurement_theta_min 2.7710
_cell_volume 1643.34(9)
_computing_cell_refinement 'CrysAlisPro 1.171.39.29d (Rigaku OD, 2017)'
_computing_data_collection 'CrysAlisPro 1.171.39.29d (Rigaku OD, 2017)'
_computing_data_reduction 'CrysAlisPro 1.171.39.29d (Rigaku OD, 2017)'
_computing_molecular_graphics 'Olex2 (Dolomanov et al., 2009)'
_computing_publication_material 'Olex2 (Dolomanov et al., 2009)'
_computing_structure_refinement 'ShelXL (Sheldrick, 2015)'
_computing_structure_solution 'ShelXT (Sheldrick, 2015)'
_diffrn_ambient_environment air
_diffrn_ambient_temperature 293
_diffrn_detector 'CCD plate'
_diffrn_measured_fraction_theta_full 0.998
_diffrn_measured_fraction_theta_max 0.881
_diffrn_measurement_details
;
List of Runs (angles in degrees, time in seconds):

  # Type    Start    End  Width  t~exp~   \w     \q     \k     \f   Frames
#--------------------------------------------------------------------------
  1  \w    -77.00 -52.00   0.50   17.13    --    7.10 -47.00  91.00   50
  2  \w    -25.00  51.00   0.50   17.13    --    7.10  47.00-119.00  152
  3  \w      2.00  57.00   0.50   17.13    --   -7.50  47.00-119.00  110
  4  \w    -60.00 -35.00   0.50   17.13    --   -7.50 -47.00  91.00   50
  5  \w     50.00  90.00   0.50   17.13    --    7.10  77.00 150.00   80
  6  \w     50.00  95.00   0.50   17.13    --    7.10  77.00 120.00   90
  7  \w     50.00  92.00   0.50   17.13    --    7.10  77.00-180.00   84
  8  \w     50.00  84.00   0.50   17.13    --    7.10  77.00 -90.00   68
  9  \w     52.00  96.00   0.50   17.13    --    7.10  77.00   0.00   88
 10  \w    -23.00  95.00   0.50   17.13    --    7.10  57.00  60.00  236
 11  \w    -47.00  35.00   0.50   17.13    --   -7.50 -82.00  60.00  164
 12  \w    -70.00 -40.00   0.50   17.13    --   -7.50 -77.00  30.00   60
 13  \w    -62.00 -14.00   0.50   17.13    --   -7.50 -82.00 -60.00   96
;
_diffrn_measurement_device 'four-circle diffractometer'
_diffrn_measurement_device_type 'XtaLAB AFC12 (RINC): Kappa single'
_diffrn_measurement_method '\w scans'
_diffrn_orient_matrix_type 'CrysAlisPro convention (1999,Acta A55,543-557)'
_diffrn_orient_matrix_UB_11 0.0663244000
_diffrn_orient_matrix_UB_12 -0.0555304000
_diffrn_orient_matrix_UB_13 0.0189886000
_diffrn_orient_matrix_UB_21 0.0474345000
_diffrn_orient_matrix_UB_22 0.0434080000
_diffrn_orient_matrix_UB_23 -0.0045659000
_diffrn_orient_matrix_UB_31 -0.0362642000
_diffrn_orient_matrix_UB_32 0.0357890000
_diffrn_orient_matrix_UB_33 0.0278214000
_diffrn_radiation_monochromator graphite
_diffrn_radiation_probe x-ray
_diffrn_radiation_type MoK\a
_diffrn_radiation_wavelength 0.71073
_diffrn_reflns_av_R_equivalents 0.0685
_diffrn_reflns_av_unetI/netI 0.0476
_diffrn_reflns_Laue_measured_fraction_full 0.998
_diffrn_reflns_Laue_measured_fraction_max 0.881
_diffrn_reflns_limit_h_max 11
_diffrn_reflns_limit_h_min -11
_diffrn_reflns_limit_k_max 11
_diffrn_reflns_limit_k_min -13
_diffrn_reflns_limit_l_max 23
_diffrn_reflns_limit_l_min -28
_diffrn_reflns_number 31031
_diffrn_reflns_point_group_measured_fraction_full 0.998
_diffrn_reflns_point_group_measured_fraction_max 0.881
_diffrn_reflns_theta_full 25.242
_diffrn_reflns_theta_max 28.946
_diffrn_reflns_theta_min 2.732
_diffrn_source 'fine-focus sealed X-ray tube'
_diffrn_source_type 'Enhance (Mo) X-ray Source'
_exptl_absorpt_coefficient_mu 0.714
_exptl_absorpt_correction_T_max 1.00000
_exptl_absorpt_correction_T_min 0.58658
_exptl_absorpt_correction_type multi-scan
_exptl_absorpt_process_details
;
CrysAlisPro 1.171.39.29d (Rigaku Oxford Diffraction, 2017)
Empirical absorption correction using spherical harmonics,
 implemented in SCALE3 ABSPACK scaling algorithm.
;
_exptl_crystal_colour deepblue
_exptl_crystal_colour_primary deepblue
_exptl_crystal_density_diffrn 1.272
_exptl_crystal_description block
_exptl_crystal_F_000 666
_exptl_crystal_size_max 0.21
_exptl_crystal_size_mid 0.17
_exptl_crystal_size_min 0.13
_refine_diff_density_max 0.283
_refine_diff_density_min -0.483
_refine_diff_density_rms 0.054
_refine_ls_extinction_method none
_refine_ls_goodness_of_fit_ref 1.052
_refine_ls_hydrogen_treatment constr
_refine_ls_matrix_type full
_refine_ls_number_parameters 374
_refine_ls_number_reflns 7664
_refine_ls_number_restraints 0
_refine_ls_restrained_S_all 1.052
_refine_ls_R_factor_all 0.0498
_refine_ls_R_factor_gt 0.0396
_refine_ls_shift/su_max 0.001
_refine_ls_shift/su_mean 0.000
_refine_ls_structure_factor_coef Fsqd
_refine_ls_weighting_details 'w=1/[\s^2^(Fo^2^)+(0.0532P)^2^+0.3189P] where P=(Fo^2^+2Fc^2^)/3'
_refine_ls_weighting_scheme calc
_refine_ls_wR_factor_gt 0.1033
_refine_ls_wR_factor_ref 0.1087
_reflns_Friedel_coverage 0.000
_reflns_number_gt 6338
_reflns_number_total 7664
_reflns_threshold_expression 'I > 2\s(I)'
_cod_data_source_file d3dt01769a2.cif
_cod_data_source_block aj1999
_cod_database_code 7713975
_shelx_shelxl_version_number 2018/3
_chemical_oxdiff_formula CHNOCoCl
_shelx_space_group_comment
;
The symmetry employed for this shelxl refinement is uniquely defined
by the following loop, which should always be used as a source of
symmetry information in preference to the above space-group names.
They are only intended as comments.
;
_shelx_estimated_absorpt_t_max 0.913
_shelx_estimated_absorpt_t_min 0.865
_reflns_odcompleteness_completeness 99.69
_reflns_odcompleteness_iscentric 1
_reflns_odcompleteness_theta 26.32
_olex2_refinement_description
;
1. Others
 Fixed Uiso: H4(0.046) H2(0.051) H3(0.055) H13(0.058) H14(0.053) H12(0.057)
 H24(0.059) H7A(0.071) H7B(0.071) H7C(0.071) H19(0.056) H25(0.063) H28(0.058)
 H26(0.059) H9A(0.078) H9B(0.078) H9C(0.078) H31(0.066) H16(0.059) H21A(0.105)
 H21B(0.105) H21C(0.105) H20A(0.112) H20B(0.112) H20C(0.112) H30A(0.127)
 H30B(0.127) H30C(0.127) H17A(0.123) H17B(0.123) H17C(0.123) H18A(0.116)
 H18B(0.116) H18C(0.116) H29A(0.136) H29B(0.136) H29C(0.136) H32A(0.124)
 H32B(0.124) H32C(0.124) H33A(0.153) H33B(0.153) H33C(0.153) H1A(0.19) H1B(0.19)
 Fixed X: H4(0.437917) H2(0.188012) H3(0.298228) H13(0.691017) H14(0.409037)
 H12(0.889058) H24(-0.106643) H7A(0.576779) H7B(0.446385) H7C(0.631866)
 H19(0.811909) H25(0.022445) H28(0.455339) H26(0.257109) H9A(0.151662) H9B(-
 0.00068) H9C(0.048307) H31(0.032018) H16(0.233923) H21A(0.995026)
 H21B(1.008126) H21C(0.842589) H20A(0.96228) H20B(1.086893) H20C(1.062168)
 H30A(0.396899) H30B(0.513252) H30C(0.318172) H17A(0.1857) H17B(0.057459)
 H17C(0.233368) H18A(0.20219) H18B(0.037066) H18C(0.158021) H29A(0.582484)
 H29B(0.683435) H29C(0.568762) H32A(-0.173821) H32B(-0.128913) H32C(0.010266)
 H33A(-0.17079) H33B(-0.253545) H33C(-0.277135) H1A(0.646065) H1B(0.608028)
 Fixed Y: H4(0.196419) H2(0.343875) H3(0.158237) H13(0.793921) H14(0.866616)
 H12(0.626284) H24(1.192994) H7A(0.401612) H7B(0.336148) H7C(0.25851)
 H19(0.445367) H25(1.214135) H28(0.659199) H26(1.018084) H9A(0.542598)
 H9B(0.600825) H9C(0.714356) H31(0.875895) H16(0.745221) H21A(0.622901)
 H21B(0.521948) H21C(0.66506) H20A(0.310026) H20B(0.303861) H20C(0.410301)
 H30A(0.777624) H30B(0.611903) H30C(0.672519) H17A(0.765578) H17B(0.75151)
 H17C(0.618168) H18A(0.995418) H18B(0.981484) H18C(0.99852) H29A(0.826318)
 H29B(0.702085) H29C(0.863406) H32A(1.184673) H32B(1.077997) H32C(1.116194)
 H33A(0.854367) H33B(0.931451) H33C(1.02722) H1A(0.923558) H1B(0.953339)
 Fixed Z: H4(0.215849) H2(0.376138) H3(0.307443) H13(-0.02675) H14(-0.005779)
 H12(0.044541) H24(0.360269) H7A(0.086377) H7B(0.108751) H7C(0.135013)
 H19(0.189815) H25(0.449964) H28(0.433184) H26(0.492713) H9A(0.453059)
 H9B(0.404836) H9C(0.436539) H31(0.271425) H16(0.13216) H21A(0.163005)
 H21B(0.226931) H21C(0.209995) H20A(0.105609) H20B(0.159146) H20C(0.096093)
 H30A(0.553031) H30B(0.542063) H30C(0.531998) H17A(-0.001821) H17B(0.049508)
 H17C(0.043651) H18A(0.114803) H18B(0.096536) H18C(0.042646) H29A(0.404198)
 H29B(0.458179) H29C(0.475653) H32A(0.257657) H32B(0.202949) H32C(0.23165)
 H33A(0.340045) H33B(0.273289) H33C(0.330964) H1A(0.100589) H1B(0.163839)
;
_olex2_submission_special_instructions 'No special instructions were received'
_oxdiff_exptl_absorpt_empirical_details
;
Empirical correction (ABSPACK) includes:
- Absorption correction using spherical harmonics
- Frame scaling
;
_oxdiff_exptl_absorpt_empirical_full_max 1.678
_oxdiff_exptl_absorpt_empirical_full_min 0.528

loop_
_space_group_symop_operation_xyz
'x, y, z'
'-x, -y, -z'

loop_
_atom_site_label
_atom_site_type_symbol
_atom_site_fract_x
_atom_site_fract_y
_atom_site_fract_z
_atom_site_U_iso_or_equiv
_atom_site_adp_type
_atom_site_occupancy
_atom_site_site_symmetry_order
_atom_site_calc_flag
_atom_site_refinement_flags_posn
_atom_site_refinement_flags_adp
_atom_site_refinement_flags_occupancy
_atom_site_disorder_assembly
_atom_site_disorder_group
Co1 Co 0.44532(3) 0.66789(2) 0.27045(2) 0.02876(9) Uani 1 1 d . . . . .
Cl1 Cl 0.68731(6) 0.51967(6) 0.32677(2) 0.05328(15) Uani 1 1 d . . . . .
Cl2 Cl 0.41303(8) 0.90186(5) 0.23742(3) 0.05492(15) Uani 1 1 d . . . . .
N1 N 0.36024(17) 0.50237(15) 0.27615(6) 0.0284(3) Uani 1 1 d . . . . .
N3 N 0.50206(17) 0.57350(15) 0.17693(6) 0.0278(3) Uani 1 1 d . . . . .
N2 N 0.25258(17) 0.72170(15) 0.34628(6) 0.0287(3) Uani 1 1 d . . . . .
C6 C 0.4926(2) 0.44766(18) 0.17618(8) 0.0305(3) Uani 1 1 d . . . . .
C10 C 0.5578(2) 0.63479(18) 0.12054(8) 0.0298(3) Uani 1 1 d . . . . .
C5 C 0.4167(2) 0.40038(18) 0.23412(8) 0.0293(3) Uani 1 1 d . . . . .
C1 C 0.2731(2) 0.48540(18) 0.32749(8) 0.0312(4) Uani 1 1 d . . . . .
C8 C 0.2073(2) 0.61704(19) 0.36537(8) 0.0324(4) Uani 1 1 d . . . . .
C22 C 0.1880(2) 0.85897(18) 0.37665(8) 0.0309(4) Uani 1 1 d . . . . .
C11 C 0.7304(2) 0.5933(2) 0.10992(9) 0.0373(4) Uani 1 1 d . . . . .
C4 C 0.3960(2) 0.26857(19) 0.24464(9) 0.0381(4) Uani 1 1 d . . . . .
H4 H 0.437917 0.196419 0.215849 0.046 Uiso 1 1 calc R . . . .
C15 C 0.4355(2) 0.7390(2) 0.07795(8) 0.0361(4) Uani 1 1 d . . . . .
C2 C 0.2476(3) 0.3563(2) 0.34018(9) 0.0427(4) Uani 1 1 d . . . . .
H2 H 0.188012 0.343875 0.376138 0.051 Uiso 1 1 calc R . . . .
C3 C 0.3116(3) 0.2466(2) 0.29891(10) 0.0455(5) Uani 1 1 d . . . . .
H3 H 0.298228 0.158237 0.307443 0.055 Uiso 1 1 calc R . . . .
C27 C 0.2724(2) 0.8709(2) 0.42993(9) 0.0383(4) Uani 1 1 d . . . . .
C13 C 0.6573(3) 0.7550(3) 0.01048(9) 0.0484(5) Uani 1 1 d . . . . .
H13 H 0.691017 0.793921 -0.026750 0.058 Uiso 1 1 calc R . . . .
C23 C 0.0463(2) 0.9785(2) 0.34889(9) 0.0388(4) Uani 1 1 d . . . . .
C14 C 0.4887(3) 0.7976(2) 0.02299(9) 0.0444(5) Uani 1 1 d . . . . .
H14 H 0.409037 0.866616 -0.005779 0.053 Uiso 1 1 calc R . . . .
C12 C 0.7756(3) 0.6544(3) 0.05342(10) 0.0471(5) Uani 1 1 d . . . . .
H12 H 0.889058 0.626284 0.044541 0.057 Uiso 1 1 calc R . . . .
C24 C -0.0128(3) 1.1117(2) 0.37760(10) 0.0489(5) Uani 1 1 d . . . . .
H24 H -0.106643 1.192994 0.360269 0.059 Uiso 1 1 calc R . . . .
C7 C 0.5412(3) 0.3525(2) 0.12173(9) 0.0474(5) Uani 1 1 d . . . . .
H7A H 0.576779 0.401612 0.086377 0.071 Uiso 1 1 calc GR . . . .
H7B H 0.446385 0.336148 0.108751 0.071 Uiso 1 1 calc GR . . . .
H7C H 0.631866 0.258510 0.135013 0.071 Uiso 1 1 calc GR . . . .
C19 C 0.8645(2) 0.4915(2) 0.15794(10) 0.0468(5) Uani 1 1 d . . . . .
H19 H 0.811909 0.445367 0.189815 0.056 Uiso 1 1 calc R . . . .
C25 C 0.0651(3) 1.1249(2) 0.43107(11) 0.0524(5) Uani 1 1 d . . . . .
H25 H 0.022445 1.214135 0.449964 0.063 Uiso 1 1 calc R . . . .
C28 C 0.4322(3) 0.7451(3) 0.45742(10) 0.0479(5) Uani 1 1 d . . . . .
H28 H 0.455339 0.659199 0.433184 0.058 Uiso 1 1 calc R . . . .
C26 C 0.2054(3) 1.0071(2) 0.45671(10) 0.0492(5) Uani 1 1 d . . . . .
H26 H 0.257109 1.018084 0.492713 0.059 Uiso 1 1 calc R . . . .
C9 C 0.0912(3) 0.6189(2) 0.41986(10) 0.0521(5) Uani 1 1 d . . . . .
H9A H 0.151662 0.542598 0.453059 0.078 Uiso 1 1 calc GR . . . .
H9B H -0.000680 0.600825 0.404836 0.078 Uiso 1 1 calc GR . . . .
H9C H 0.048307 0.714356 0.436539 0.078 Uiso 1 1 calc GR . . . .
C31 C -0.0441(3) 0.9645(3) 0.29140(11) 0.0549(6) Uani 1 1 d . . . . .
H31 H 0.032018 0.875895 0.271425 0.066 Uiso 1 1 calc R . . . .
C16 C 0.2485(3) 0.7867(3) 0.08917(10) 0.0493(5) Uani 1 1 d . . . . .
H16 H 0.233923 0.745221 0.132160 0.059 Uiso 1 1 calc R . . . .
C21 C 0.9341(3) 0.5841(3) 0.19274(13) 0.0702(7) Uani 1 1 d . . . . .
H21A H 0.995026 0.622901 0.163005 0.105 Uiso 1 1 calc GR . . . .
H21B H 1.008126 0.521948 0.226931 0.105 Uiso 1 1 calc GR . . . .
H21C H 0.842589 0.665060 0.209995 0.105 Uiso 1 1 calc GR . . . .
C20 C 1.0072(3) 0.3674(3) 0.12681(14) 0.0745(7) Uani 1 1 d . . . . .
H20A H 0.962280 0.310026 0.105609 0.112 Uiso 1 1 calc GR . . . .
H20B H 1.086893 0.303861 0.159146 0.112 Uiso 1 1 calc GR . . . .
H20C H 1.062168 0.410301 0.096093 0.112 Uiso 1 1 calc GR . . . .
C30 C 0.4134(4) 0.6974(4) 0.52764(12) 0.0847(9) Uani 1 1 d . . . . .
H30A H 0.396899 0.777624 0.553031 0.127 Uiso 1 1 calc GR . . . .
H30B H 0.513252 0.611903 0.542063 0.127 Uiso 1 1 calc GR . . . .
H30C H 0.318172 0.672519 0.531998 0.127 Uiso 1 1 calc GR . . . .
C17 C 0.1744(4) 0.7247(4) 0.04062(17) 0.0820(9) Uani 1 1 d . . . . .
H17A H 0.185700 0.765578 -0.001821 0.123 Uiso 1 1 calc GR . . . .
H17B H 0.057459 0.751510 0.049508 0.123 Uiso 1 1 calc GR . . . .
H17C H 0.233368 0.618168 0.043651 0.123 Uiso 1 1 calc GR . . . .
C18 C 0.1525(3) 0.9563(3) 0.08544(15) 0.0774(8) Uani 1 1 d . . . . .
H18A H 0.202190 0.995418 0.114803 0.116 Uiso 1 1 calc GR . . . .
H18B H 0.037066 0.981484 0.096536 0.116 Uiso 1 1 calc GR . . . .
H18C H 0.158021 0.998520 0.042646 0.116 Uiso 1 1 calc GR . . . .
C29 C 0.5805(3) 0.7882(4) 0.44799(18) 0.0905(10) Uani 1 1 d . . . . .
H29A H 0.582484 0.826318 0.404198 0.136 Uiso 1 1 calc GR . . . .
H29B H 0.683435 0.702085 0.458179 0.136 Uiso 1 1 calc GR . . . .
H29C H 0.568762 0.863406 0.475653 0.136 Uiso 1 1 calc GR . . . .
C32 C -0.0882(4) 1.0983(4) 0.24126(14) 0.0829(9) Uani 1 1 d . . . . .
H32A H -0.173821 1.184673 0.257657 0.124 Uiso 1 1 calc GR . . . .
H32B H -0.128913 1.077997 0.202949 0.124 Uiso 1 1 calc GR . . . .
H32C H 0.010266 1.116194 0.231650 0.124 Uiso 1 1 calc GR . . . .
C33 C -0.2006(4) 0.9424(5) 0.31068(18) 0.1022(12) Uani 1 1 d . . . . .
H33A H -0.170790 0.854367 0.340045 0.153 Uiso 1 1 calc GR . . . .
H33B H -0.253545 0.931451 0.273289 0.153 Uiso 1 1 calc GR . . . .
H33C H -0.277135 1.027220 0.330964 0.153 Uiso 1 1 calc GR . . . .
O1 O 0.6326(5) 0.9858(3) 0.12773(14) 0.1269(11) Uani 1 1 d . . . . .
H1A H 0.646065 0.923558 0.100589 0.190 Uiso 1 1 d G . . . .
H1B H 0.608028 0.953339 0.163839 0.190 Uiso 1 1 d G . . . .

loop_
_atom_site_aniso_label
_atom_site_aniso_U_11
_atom_site_aniso_U_22
_atom_site_aniso_U_33
_atom_site_aniso_U_23
_atom_site_aniso_U_13
_atom_site_aniso_U_12
Co1 0.03386(14) 0.02352(13) 0.03085(14) -0.00662(9) 0.00320(9) -0.01313(10)
Cl1 0.0419(3) 0.0563(3) 0.0468(3) -0.0049(2) -0.0056(2) -0.0052(2)
Cl2 0.0812(4) 0.0304(2) 0.0605(3) -0.0107(2) 0.0159(3) -0.0300(3)
N1 0.0341(7) 0.0236(7) 0.0288(7) -0.0046(5) 0.0024(5) -0.0131(6)
N3 0.0297(7) 0.0260(7) 0.0285(7) -0.0050(5) 0.0021(5) -0.0120(6)
N2 0.0305(7) 0.0241(7) 0.0303(7) -0.0059(5) 0.0014(5) -0.0096(6)
C6 0.0343(9) 0.0267(8) 0.0302(8) -0.0075(6) 0.0014(7) -0.0114(7)
C10 0.0373(9) 0.0301(8) 0.0263(8) -0.0068(6) 0.0036(6) -0.0174(7)
C5 0.0336(9) 0.0239(8) 0.0311(8) -0.0058(6) -0.0005(7) -0.0118(7)
C1 0.0359(9) 0.0270(8) 0.0314(8) -0.0028(6) 0.0017(7) -0.0137(7)
C8 0.0355(9) 0.0324(9) 0.0296(8) -0.0046(7) 0.0046(7) -0.0142(7)
C22 0.0339(9) 0.0264(8) 0.0337(9) -0.0087(6) 0.0098(7) -0.0133(7)
C11 0.0394(10) 0.0393(10) 0.0368(9) -0.0076(7) 0.0028(7) -0.0192(8)
C4 0.0473(10) 0.0248(8) 0.0439(10) -0.0106(7) 0.0036(8) -0.0153(8)
C15 0.0423(10) 0.0352(9) 0.0318(9) -0.0037(7) 0.0004(7) -0.0168(8)
C2 0.0574(12) 0.0349(10) 0.0421(10) -0.0026(8) 0.0106(9) -0.0264(9)
C3 0.0635(13) 0.0291(9) 0.0518(12) -0.0047(8) 0.0071(10) -0.0274(9)
C27 0.0414(10) 0.0391(10) 0.0399(10) -0.0135(8) 0.0091(8) -0.0206(8)
C13 0.0640(13) 0.0569(13) 0.0360(10) -0.0006(9) 0.0079(9) -0.0381(11)
C23 0.0405(10) 0.0310(9) 0.0404(10) -0.0055(7) 0.0076(8) -0.0103(8)
C14 0.0573(12) 0.0467(11) 0.0320(9) 0.0015(8) -0.0021(8) -0.0253(10)
C12 0.0436(11) 0.0606(13) 0.0465(11) -0.0087(9) 0.0110(9) -0.0308(10)
C24 0.0511(12) 0.0292(9) 0.0566(13) -0.0071(8) 0.0162(10) -0.0074(9)
C7 0.0714(14) 0.0385(10) 0.0382(10) -0.0161(8) 0.0114(9) -0.0264(10)
C19 0.0337(10) 0.0536(12) 0.0499(12) 0.0004(9) 0.0018(8) -0.0161(9)
C25 0.0691(14) 0.0333(10) 0.0600(13) -0.0235(9) 0.0244(11) -0.0238(10)
C28 0.0420(11) 0.0555(13) 0.0455(11) -0.0183(9) -0.0025(8) -0.0163(10)
C26 0.0588(13) 0.0498(12) 0.0490(12) -0.0247(9) 0.0119(10) -0.0288(11)
C9 0.0639(14) 0.0454(12) 0.0507(12) -0.0126(9) 0.0269(10) -0.0264(11)
C31 0.0491(12) 0.0447(12) 0.0533(12) -0.0062(9) -0.0072(10) -0.0011(10)
C16 0.0401(10) 0.0574(13) 0.0421(11) 0.0110(9) -0.0016(8) -0.0152(10)
C21 0.0601(15) 0.090(2) 0.0642(16) -0.0068(14) -0.0157(12) -0.0339(14)
C20 0.0542(14) 0.0666(17) 0.0825(19) -0.0106(14) 0.0043(13) -0.0045(12)
C30 0.0736(18) 0.095(2) 0.0513(15) -0.0025(14) -0.0050(13) -0.0016(16)
C17 0.0570(15) 0.082(2) 0.118(3) -0.0108(18) -0.0105(16) -0.0390(15)
C18 0.0564(15) 0.0683(17) 0.0840(19) -0.0120(14) -0.0059(13) -0.0011(13)
C29 0.0483(15) 0.099(2) 0.132(3) -0.035(2) 0.0038(16) -0.0341(16)
C32 0.0786(19) 0.084(2) 0.0618(16) 0.0165(15) -0.0103(14) -0.0144(16)
C33 0.094(2) 0.124(3) 0.107(3) 0.024(2) -0.039(2) -0.068(2)
O1 0.229(3) 0.0896(18) 0.0934(17) -0.0184(14) 0.029(2) -0.096(2)

loop_
_atom_type_symbol
_atom_type_description
_atom_type_scat_dispersion_real
_atom_type_scat_dispersion_imag
_atom_type_scat_source
C C 0.0033 0.0016 'International Tables Vol C Tables 4.2.6.8 and 6.1.1.4'
H H 0.0000 0.0000 'International Tables Vol C Tables 4.2.6.8 and 6.1.1.4'
Cl Cl 0.1484 0.1585 'International Tables Vol C Tables 4.2.6.8 and 6.1.1.4'
Co Co 0.3494 0.9721 'International Tables Vol C Tables 4.2.6.8 and 6.1.1.4'
N N 0.0061 0.0033 'International Tables Vol C Tables 4.2.6.8 and 6.1.1.4'
O O 0.0106 0.0060 'International Tables Vol C Tables 4.2.6.8 and 6.1.1.4'

loop_
_geom_angle_atom_site_label_1
_geom_angle_atom_site_label_2
_geom_angle_atom_site_label_3
_geom_angle
_geom_angle_site_symmetry_1
_geom_angle_site_symmetry_3
_geom_angle_publ_flag
Cl2 Co1 Cl1 116.35(2) . . ?
N1 Co1 Cl1 92.90(4) . . ?
N1 Co1 Cl2 150.74(4) . . ?
N1 Co1 N3 74.16(5) . . ?
N1 Co1 N2 74.04(5) . . ?
N3 Co1 Cl1 100.83(4) . . ?
N3 Co1 Cl2 98.61(4) . . ?
N3 Co1 N2 141.17(5) . . ?
N2 Co1 Cl1 102.48(4) . . ?
N2 Co1 Cl2 98.28(4) . . ?
C5 N1 Co1 118.69(11) . . ?
C5 N1 C1 121.32(14) . . ?
C1 N1 Co1 119.06(11) . . ?
C6 N3 Co1 114.59(11) . . ?
C6 N3 C10 119.21(14) . . ?
C10 N3 Co1 126.04(10) . . ?
C8 N2 Co1 115.09(11) . . ?
C8 N2 C22 120.52(14) . . ?
C22 N2 Co1 124.24(10) . . ?
N3 C6 C5 115.48(14) . . ?
N3 C6 C7 125.66(16) . . ?
C7 C6 C5 118.76(15) . . ?
C11 C10 N3 120.33(15) . . ?
C15 C10 N3 118.16(15) . . ?
C15 C10 C11 121.49(16) . . ?
N1 C5 C6 113.28(14) . . ?
N1 C5 C4 120.75(15) . . ?
C4 C5 C6 125.90(15) . . ?
N1 C1 C8 113.41(14) . . ?
N1 C1 C2 120.31(16) . . ?
C2 C1 C8 126.25(16) . . ?
N2 C8 C1 115.48(15) . . ?
N2 C8 C9 125.98(17) . . ?
C1 C8 C9 118.50(15) . . ?
C27 C22 N2 119.65(15) . . ?
C27 C22 C23 122.49(16) . . ?
C23 C22 N2 117.78(15) . . ?
C10 C11 C19 122.58(16) . . ?
C12 C11 C10 117.22(17) . . ?
C12 C11 C19 120.16(17) . . ?
C5 C4 H4 120.7 . . ?
C3 C4 C5 118.61(17) . . ?
C3 C4 H4 120.7 . . ?
C10 C15 C16 122.18(16) . . ?
C14 C15 C10 118.44(17) . . ?
C14 C15 C16 119.37(17) . . ?
C1 C2 H2 120.4 . . ?
C3 C2 C1 119.19(17) . . ?
C3 C2 H2 120.4 . . ?
C4 C3 H3 120.2 . . ?
C2 C3 C4 119.68(16) . . ?
C2 C3 H3 120.2 . . ?
C22 C27 C28 122.62(16) . . ?
C26 C27 C22 117.06(18) . . ?
C26 C27 C28 120.30(18) . . ?
C14 C13 H13 120.2 . . ?
C12 C13 H13 120.2 . . ?
C12 C13 C14 119.60(18) . . ?
C22 C23 C31 122.11(17) . . ?
C24 C23 C22 117.44(18) . . ?
C24 C23 C31 120.41(18) . . ?
C15 C14 H14 119.4 . . ?
C13 C14 C15 121.13(18) . . ?
C13 C14 H14 119.4 . . ?
C11 C12 H12 119.0 . . ?
C13 C12 C11 122.05(19) . . ?
C13 C12 H12 119.0 . . ?
C23 C24 H24 119.4 . . ?
C25 C24 C23 121.15(19) . . ?
C25 C24 H24 119.4 . . ?
C6 C7 H7A 109.5 . . ?
C6 C7 H7B 109.5 . . ?
C6 C7 H7C 109.5 . . ?
H7A C7 H7B 109.5 . . ?
H7A C7 H7C 109.5 . . ?
H7B C7 H7C 109.5 . . ?
C11 C19 H19 108.2 . . ?
C11 C19 C21 109.51(19) . . ?
C11 C19 C20 112.40(19) . . ?
C21 C19 H19 108.2 . . ?
C20 C19 H19 108.2 . . ?
C20 C19 C21 110.3(2) . . ?
C24 C25 H25 119.8 . . ?
C26 C25 C24 120.33(18) . . ?
C26 C25 H25 119.8 . . ?
C27 C28 H28 107.5 . . ?
C27 C28 C30 112.10(18) . . ?
C27 C28 C29 110.3(2) . . ?
C30 C28 H28 107.5 . . ?
C29 C28 H28 107.5 . . ?
C29 C28 C30 111.6(2) . . ?
C27 C26 H26 119.3 . . ?
C25 C26 C27 121.5(2) . . ?
C25 C26 H26 119.3 . . ?
C8 C9 H9A 109.5 . . ?
C8 C9 H9B 109.5 . . ?
C8 C9 H9C 109.5 . . ?
H9A C9 H9B 109.5 . . ?
H9A C9 H9C 109.5 . . ?
H9B C9 H9C 109.5 . . ?
C23 C31 H31 107.6 . . ?
C23 C31 C32 112.2(2) . . ?
C32 C31 H31 107.6 . . ?
C33 C31 C23 111.5(2) . . ?
C33 C31 H31 107.6 . . ?
C33 C31 C32 110.0(2) . . ?
C15 C16 H16 108.2 . . ?
C15 C16 C17 110.3(2) . . ?
C15 C16 C18 112.1(2) . . ?
C17 C16 H16 108.2 . . ?
C17 C16 C18 109.6(2) . . ?
C18 C16 H16 108.2 . . ?
C19 C21 H21A 109.5 . . ?
C19 C21 H21B 109.5 . . ?
C19 C21 H21C 109.5 . . ?
H21A C21 H21B 109.5 . . ?
H21A C21 H21C 109.5 . . ?
H21B C21 H21C 109.5 . . ?
C19 C20 H20A 109.5 . . ?
C19 C20 H20B 109.5 . . ?
C19 C20 H20C 109.5 . . ?
H20A C20 H20B 109.5 . . ?
H20A C20 H20C 109.5 . . ?
H20B C20 H20C 109.5 . . ?
C28 C30 H30A 109.5 . . ?
C28 C30 H30B 109.5 . . ?
C28 C30 H30C 109.5 . . ?
H30A C30 H30B 109.5 . . ?
H30A C30 H30C 109.5 . . ?
H30B C30 H30C 109.5 . . ?
C16 C17 H17A 109.5 . . ?
C16 C17 H17B 109.5 . . ?
C16 C17 H17C 109.5 . . ?
H17A C17 H17B 109.5 . . ?
H17A C17 H17C 109.5 . . ?
H17B C17 H17C 109.5 . . ?
C16 C18 H18A 109.5 . . ?
C16 C18 H18B 109.5 . . ?
C16 C18 H18C 109.5 . . ?
H18A C18 H18B 109.5 . . ?
H18A C18 H18C 109.5 . . ?
H18B C18 H18C 109.5 . . ?
C28 C29 H29A 109.5 . . ?
C28 C29 H29B 109.5 . . ?
C28 C29 H29C 109.5 . . ?
H29A C29 H29B 109.5 . . ?
H29A C29 H29C 109.5 . . ?
H29B C29 H29C 109.5 . . ?
C31 C32 H32A 109.5 . . ?
C31 C32 H32B 109.5 . . ?
C31 C32 H32C 109.5 . . ?
H32A C32 H32B 109.5 . . ?
H32A C32 H32C 109.5 . . ?
H32B C32 H32C 109.5 . . ?
C31 C33 H33A 109.5 . . ?
C31 C33 H33B 109.5 . . ?
C31 C33 H33C 109.5 . . ?
H33A C33 H33B 109.5 . . ?
H33A C33 H33C 109.5 . . ?
H33B C33 H33C 109.5 . . ?
H1A O1 H1B 109.5 . . ?

loop_
_geom_bond_atom_site_label_1
_geom_bond_atom_site_label_2
_geom_bond_distance
_geom_bond_site_symmetry_2
_geom_bond_publ_flag
Co1 Cl1 2.2923(5) . ?
Co1 Cl2 2.2543(5) . ?
Co1 N1 2.0551(13) . ?
Co1 N3 2.2109(13) . ?
Co1 N2 2.2148(14) . ?
N1 C5 1.334(2) . ?
N1 C1 1.336(2) . ?
N3 C6 1.285(2) . ?
N3 C10 1.439(2) . ?
N2 C8 1.281(2) . ?
N2 C22 1.445(2) . ?
C6 C5 1.493(2) . ?
C6 C7 1.492(2) . ?
C10 C11 1.405(3) . ?
C10 C15 1.402(2) . ?
C5 C4 1.387(2) . ?
C1 C8 1.490(2) . ?
C1 C2 1.386(2) . ?
C8 C9 1.500(3) . ?
C22 C27 1.399(3) . ?
C22 C23 1.402(3) . ?
C11 C12 1.397(3) . ?
C11 C19 1.515(3) . ?
C4 H4 0.9300 . ?
C4 C3 1.385(3) . ?
C15 C14 1.392(3) . ?
C15 C16 1.519(3) . ?
C2 H2 0.9300 . ?
C2 C3 1.377(3) . ?
C3 H3 0.9300 . ?
C27 C28 1.516(3) . ?
C27 C26 1.398(3) . ?
C13 H13 0.9300 . ?
C13 C14 1.378(3) . ?
C13 C12 1.377(3) . ?
C23 C24 1.394(3) . ?
C23 C31 1.510(3) . ?
C14 H14 0.9300 . ?
C12 H12 0.9300 . ?
C24 H24 0.9300 . ?
C24 C25 1.374(3) . ?
C7 H7A 0.9600 . ?
C7 H7B 0.9600 . ?
C7 H7C 0.9600 . ?
C19 H19 0.9800 . ?
C19 C21 1.539(3) . ?
C19 C20 1.526(3) . ?
C25 H25 0.9300 . ?
C25 C26 1.372(3) . ?
C28 H28 0.9800 . ?
C28 C30 1.526(3) . ?
C28 C29 1.525(3) . ?
C26 H26 0.9300 . ?
C9 H9A 0.9600 . ?
C9 H9B 0.9600 . ?
C9 H9C 0.9600 . ?
C31 H31 0.9800 . ?
C31 C32 1.527(3) . ?
C31 C33 1.510(4) . ?
C16 H16 0.9800 . ?
C16 C17 1.526(4) . ?
C16 C18 1.530(4) . ?
C21 H21A 0.9600 . ?
C21 H21B 0.9600 . ?
C21 H21C 0.9600 . ?
C20 H20A 0.9600 . ?
C20 H20B 0.9600 . ?
C20 H20C 0.9600 . ?
C30 H30A 0.9600 . ?
C30 H30B 0.9600 . ?
C30 H30C 0.9600 . ?
C17 H17A 0.9600 . ?
C17 H17B 0.9600 . ?
C17 H17C 0.9600 . ?
C18 H18A 0.9600 . ?
C18 H18B 0.9600 . ?
C18 H18C 0.9600 . ?
C29 H29A 0.9600 . ?
C29 H29B 0.9600 . ?
C29 H29C 0.9600 . ?
C32 H32A 0.9600 . ?
C32 H32B 0.9600 . ?
C32 H32C 0.9600 . ?
C33 H33A 0.9600 . ?
C33 H33B 0.9600 . ?
C33 H33C 0.9600 . ?
O1 H1A 0.8507 . ?
O1 H1B 0.8494 . ?
